data_7003214
loop_
_publ_author_name
'Pichon, C\'eline'
'Dolbecq, Anne'
'Mialane, Pierre'
'Marrot, J\'er\^ome'
'Rivi\`ere, Eric'
'S\'echeresse, Francis'

_publ_section_title
;
 Square versus tetrahedral iron clusters with polyoxometalate ligands
;
_journal_issue 1
_journal_name_full 'Dalton Transactions'
_journal_page_first 71
_journal_paper_doi 10.1039/b714377j
_journal_year 2008
_chemical_formula_sum 'C24 H180 Fe8 K4 N24 O186 P4 W40'
_chemical_formula_weight 11863.00
_chemical_name_systematic
;
?
;
_space_group_IT_number 87
_symmetry_cell_setting tetragonal
_symmetry_space_group_name_Hall '-I 4'
_symmetry_space_group_name_H-M 'I 4/m'
_atom_sites_solution_hydrogens none
_atom_sites_solution_primary direct
_atom_sites_solution_secondary difmap
_audit_creation_method SHELXL-97
_cell_angle_alpha 90.00
_cell_angle_beta 90.00
_cell_angle_gamma 90.00
_cell_formula_units_Z 2
_cell_length_a 29.0731(7)
_cell_length_b 29.0731(7)
_cell_length_c 10.5212(5)
_cell_measurement_reflns_used 5347
_cell_measurement_temperature 293(2)
_cell_measurement_theta_max 29.94
_cell_measurement_theta_min 2.49
_cell_volume 8893.0(5)
_computing_cell_refinement 'Bruker APEX2'
_computing_data_collection 'Bruker APEX2'
_computing_data_reduction 'Bruker SAINT'
_computing_molecular_graphics 'Bruker SHELXTL'
_computing_publication_material 'Bruker SHELXTL'
_computing_structure_refinement 'SHELXL-97 (Sheldrick, 1997)'
_computing_structure_solution 'SHELXS-97 (Sheldrick, 1990)'
_diffrn_ambient_temperature 293(2)
_diffrn_detector_area_resol_mean 512x512
_diffrn_measured_fraction_theta_full 0.997
_diffrn_measured_fraction_theta_max 0.997
_diffrn_measurement_device_type 'CCD area detector'
_diffrn_measurement_method 'phi and omega scans'
_diffrn_radiation_monochromator graphite
_diffrn_radiation_source 'fine-focus sealed tube'
_diffrn_radiation_type MoK\a
_diffrn_radiation_wavelength 0.71073
_diffrn_reflns_av_R_equivalents 0.0497
_diffrn_reflns_av_sigmaI/netI 0.0371
_diffrn_reflns_limit_h_max 40
_diffrn_reflns_limit_h_min -40
_diffrn_reflns_limit_k_max 39
_diffrn_reflns_limit_k_min -40
_diffrn_reflns_limit_l_max 14
_diffrn_reflns_limit_l_min -10
_diffrn_reflns_number 53716
_diffrn_reflns_theta_full 30.06
_diffrn_reflns_theta_max 30.06
_diffrn_reflns_theta_min 0.99
_exptl_absorpt_coefficient_mu 26.643
_exptl_absorpt_correction_T_max 0.4158
_exptl_absorpt_correction_T_min 0.1425
_exptl_absorpt_correction_type multi-scan
_exptl_absorpt_process_details 'SADABS (Sheldrick, V2.10)'
_exptl_crystal_colour red
_exptl_crystal_density_diffrn 4.430
_exptl_crystal_density_method 'not measured'
_exptl_crystal_description parallelepiped
_exptl_crystal_F_000 10568
_exptl_crystal_size_max 0.12
_exptl_crystal_size_mid 0.05
_exptl_crystal_size_min 0.04
_platon_squeeze_details
;
;
_refine_diff_density_max 3.542
_refine_diff_density_min -4.541
_refine_diff_density_rms 0.496
_refine_ls_extinction_method none
_refine_ls_goodness_of_fit_ref 1.139
_refine_ls_hydrogen_treatment none
_refine_ls_matrix_type full
_refine_ls_number_parameters 285
_refine_ls_number_reflns 6836
_refine_ls_number_restraints 0
_refine_ls_restrained_S_all 1.139
_refine_ls_R_factor_all 0.1076
_refine_ls_R_factor_gt 0.0649
_refine_ls_shift/su_max 0.000
_refine_ls_shift/su_mean 0.000
_refine_ls_structure_factor_coef Fsqd
_refine_ls_weighting_details 'calc w=1/[\s^2^(Fo^2^)+(0.1053P)^2^+216.1228P] where P=(Fo^2^+2Fc^2^)/3'
_refine_ls_weighting_scheme calc
_refine_ls_wR_factor_gt 0.2023
_refine_ls_wR_factor_ref 0.2243
_reflns_number_gt 3709
_reflns_number_total 6836
_reflns_threshold_expression >2sigma(I)
_cod_data_source_file b714377j.txt
_cod_data_source_block 2
_cod_depositor_comments
;
The following automatic conversions were performed:
'_symmetry_cell_setting' value 'Tetragonal' changed to 'tetragonal'
according to '/home/saulius/struct/CIF-dictionaries/cif_core.dic'
dictionary named 'cif_core.dic' version 2.4.1 from 2010-06-29.

Automatic conversion script
Id: cif_fix_enum 1527 2010-12-29 10:47:43Z saulius 
;
_cod_original_sg_symbol_H-M I4/m
_cod_database_code 7003214

loop_
_symmetry_equiv_pos_as_xyz
'x, y, z'
'-x, -y, z'
'-y, x, z'
'y, -x, z'
'x+1/2, y+1/2, z+1/2'
'-x+1/2, -y+1/2, z+1/2'
'-y+1/2, x+1/2, z+1/2'
'y+1/2, -x+1/2, z+1/2'
'-x, -y, -z'
'x, y, -z'
'y, -x, -z'
'-y, x, -z'
'-x+1/2, -y+1/2, -z+1/2'
'x+1/2, y+1/2, -z+1/2'
'y+1/2, -x+1/2, -z+1/2'
'-y+1/2, x+1/2, -z+1/2'

loop_
_atom_site_label
_atom_site_type_symbol
_atom_site_fract_x
_atom_site_fract_y
_atom_site_fract_z
_atom_site_U_iso_or_equiv
_atom_site_adp_type
_atom_site_occupancy
_atom_site_symmetry_multiplicity
_atom_site_calc_flag
_atom_site_refinement_flags
_atom_site_disorder_assembly
_atom_site_disorder_group
W1 W 0.09142(3) 0.33338(2) 0.25976(6) 0.0443(2) Uani 1 1 d . . .
W2 W -0.01611(2) 0.27119(3) 0.26322(6) 0.0410(2) Uani 1 1 d . . .
W3 W 0.00891(4) 0.35697(3) 0.5000 0.0490(3) Uani 1 2 d S . .
W4 W 0.17421(3) 0.31097(4) 0.5000 0.0514(3) Uani 1 2 d S . .
W5 W 0.15195(2) 0.22513(3) 0.26331(6) 0.0458(2) Uani 1 1 d . . .
W6 W 0.04492(3) 0.16431(2) 0.26763(6) 0.0451(2) Uani 1 1 d . . .
Fe1 Fe -0.03818(8) 0.18972(9) 0.5000 0.0240(5) Uani 1 2 d S . .
Fe2 Fe 0.12955(9) 0.14424(9) 0.5000 0.0266(6) Uani 1 2 d S . .
P1 P 0.06838(12) 0.24912(12) 0.5000 0.0103(6) Uani 1 2 d S . .
O1 O 0.1038(5) 0.3733(5) 0.1462(13) 0.075(4) Uani 1 1 d . . .
O2 O 0.1225(6) 0.2818(5) 0.2014(16) 0.091(6) Uani 1 1 d . . .
O3 O 0.0374(5) 0.3067(6) 0.1994(16) 0.083(5) Uani 1 1 d . . .
O4 O 0.1407(6) 0.3443(5) 0.3780(15) 0.092(6) Uani 1 1 d . . .
O5 O 0.0550(5) 0.3688(6) 0.3778(14) 0.097(6) Uani 1 1 d . . .
O6 O 0.0470(7) 0.2866(7) 0.4125(17) 0.034(4) Uani 0.50 1 d P . .
O7 O 0.1072(6) 0.2712(7) 0.4159(18) 0.035(4) Uani 0.50 1 d P . .
O8 O -0.0547(5) 0.2852(6) 0.1475(13) 0.074(4) Uani 1 1 d . . .
O9 O -0.0499(6) 0.2378(5) 0.3723(15) 0.092(6) Uani 1 1 d . . .
O10 O 0.0160(6) 0.2210(5) 0.2000(16) 0.089(6) Uani 1 1 d . . .
O11 O -0.0232(5) 0.3224(6) 0.3763(15) 0.100(5) Uani 1 1 d . . .
O12 O 0.0302(6) 0.2282(6) 0.4159(17) 0.029(4) Uani 0.50 1 d P . .
O13 O -0.0197(7) 0.4105(7) 0.5000 0.095(9) Uani 1 2 d S . .
O14 O 0.2251(7) 0.3406(7) 0.5000 0.084(7) Uani 1 2 d S . .
O15 O 0.1849(6) 0.2658(6) 0.3755(16) 0.102(6) Uani 1 1 d . . .
O16 O 0.1908(4) 0.2166(6) 0.1456(12) 0.077(5) Uani 1 1 d . . .
O17 O 0.1658(6) 0.1790(6) 0.3685(14) 0.096(6) Uani 1 1 d . . .
O18 O 0.1003(5) 0.1968(6) 0.1951(14) 0.095(6) Uani 1 1 d . . .
O19 O 0.0890(7) 0.2121(7) 0.4100(16) 0.038(5) Uani 0.50 1 d P . .
O20 O 0.0341(6) 0.1269(5) 0.1458(12) 0.077(5) Uani 1 1 d . . .
O21 O 0.0846(6) 0.1308(6) 0.3662(15) 0.098(6) Uani 1 1 d . . .
O22 O -0.0060(6) 0.1568(5) 0.3668(15) 0.092(6) Uani 1 1 d . . .
O23 O -0.0909(6) 0.1600(8) 0.5000 0.101(10) Uani 1 2 d S . .
K1 K 0.06785(16) 0.24885(17) 0.0000 0.0389(10) Uani 1 2 d S . .
O1W O 0.2550(6) 0.2119(7) 0.5000 0.071(6) Uani 1 2 d S . .
O2W O -0.1140(7) 0.3066(10) 0.5000 0.109(9) Uani 1 2 d S . .
O3W O -0.0705(8) 0.3729(8) 0.0000 0.100(5) Uani 1 2 d S . .

loop_
_atom_site_aniso_label
_atom_site_aniso_U_11
_atom_site_aniso_U_22
_atom_site_aniso_U_33
_atom_site_aniso_U_23
_atom_site_aniso_U_13
_atom_site_aniso_U_12
W1 0.0582(4) 0.0434(4) 0.0313(3) 0.0065(2) 0.0028(3) -0.0078(3)
W2 0.0375(4) 0.0597(4) 0.0259(3) 0.0053(3) -0.0036(2) 0.0053(3)
W3 0.0517(6) 0.0437(6) 0.0517(6) 0.000 0.000 0.0095(4)
W4 0.0376(5) 0.0678(7) 0.0488(6) 0.000 0.000 -0.0130(5)
W5 0.0387(4) 0.0710(5) 0.0276(3) 0.0027(3) 0.0063(2) 0.0087(3)
W6 0.0644(5) 0.0459(4) 0.0250(3) -0.0022(3) 0.0001(3) -0.0041(3)
Fe1 0.0221(13) 0.0296(13) 0.0203(12) 0.000 0.000 -0.0107(10)
Fe2 0.0341(14) 0.0241(13) 0.0216(13) 0.000 0.000 0.0106(10)
P1 0.0145(19) 0.0110(18) 0.0054(15) 0.000 0.000 0.0011(16)
O1 0.117(12) 0.064(8) 0.045(8) 0.018(6) -0.001(8) -0.026(8)
O2 0.123(13) 0.068(9) 0.081(10) -0.028(8) -0.067(10) 0.056(9)
O3 0.061(9) 0.106(12) 0.083(11) -0.047(9) 0.039(8) -0.028(8)
O4 0.120(14) 0.077(10) 0.078(11) -0.029(8) -0.045(10) 0.022(9)
O5 0.081(10) 0.140(15) 0.070(10) -0.070(10) 0.033(8) -0.059(10)
O6 0.043(11) 0.038(11) 0.021(9) 0.004(8) 0.002(8) -0.006(9)
O7 0.026(9) 0.044(11) 0.036(10) -0.011(9) -0.001(8) -0.016(8)
O8 0.060(8) 0.120(13) 0.041(7) 0.001(8) -0.007(6) 0.033(8)
O9 0.114(13) 0.079(10) 0.083(11) 0.030(8) 0.066(10) 0.035(9)
O10 0.110(12) 0.069(9) 0.087(11) 0.036(8) 0.073(10) 0.038(8)
O11 0.083(9) 0.122(11) 0.095(10) -0.079(10) 0.029(8) -0.066(8)
O12 0.032(10) 0.031(9) 0.024(9) -0.001(7) -0.014(7) -0.008(8)
O13 0.061(13) 0.049(12) 0.18(3) 0.000 0.000 0.012(10)
O14 0.053(12) 0.060(12) 0.14(2) 0.000 0.000 -0.010(9)
O15 0.113(13) 0.110(13) 0.084(12) -0.033(10) -0.061(10) 0.058(11)
O16 0.050(8) 0.141(14) 0.040(7) 0.000(8) 0.011(6) 0.024(8)
O17 0.094(11) 0.127(14) 0.067(10) 0.062(10) -0.036(9) -0.039(10)
O18 0.087(11) 0.139(15) 0.059(9) 0.062(10) -0.030(8) -0.042(10)
O19 0.051(12) 0.049(12) 0.013(8) 0.005(8) 0.004(8) -0.009(10)
O20 0.133(14) 0.069(9) 0.030(7) -0.013(6) -0.006(7) -0.017(9)
O21 0.092(11) 0.129(14) 0.073(10) 0.062(10) -0.037(9) -0.031(10)
O22 0.126(14) 0.069(9) 0.083(11) 0.034(8) 0.059(10) 0.036(9)
O23 0.043(11) 0.085(17) 0.17(3) 0.000 0.000 -0.025(11)
K1 0.042(3) 0.054(3) 0.0201(19) 0.000 0.000 0.000(2)
O1W 0.059(12) 0.071(13) 0.085(15) 0.000 0.000 0.017(10)
O2W 0.047(13) 0.15(2) 0.13(2) 0.000 0.000 -0.043(14)
O3W 0.083(9) 0.122(11) 0.095(10) -0.079(10) 0.029(8) -0.066(8)

loop_
_atom_type_symbol
_atom_type_description
_atom_type_scat_dispersion_real
_atom_type_scat_dispersion_imag
_atom_type_scat_source
O O 0.0106 0.0060 'International Tables Vol C Tables 4.2.6.8 and 6.1.1.4'
P P 0.1023 0.0942 'International Tables Vol C Tables 4.2.6.8 and 6.1.1.4'
Fe Fe 0.3463 0.8444 'International Tables Vol C Tables 4.2.6.8 and 6.1.1.4'
W W -0.8490 6.8722 'International Tables Vol C Tables 4.2.6.8 and 6.1.1.4'
K K 0.2009 0.2494 'International Tables Vol C Tables 4.2.6.8 and 6.1.1.4'

loop_
_geom_angle_atom_site_label_1
_geom_angle_atom_site_label_2
_geom_angle_atom_site_label_3
_geom_angle
_geom_angle_site_symmetry_1
_geom_angle_site_symmetry_3
_geom_angle_publ_flag
O1 W1 O2 102.4(8) . . ?
O1 W1 O3 102.8(7) . . ?
O2 W1 O3 87.8(7) . . ?
O1 W1 O4 100.6(8) . . ?
O2 W1 O4 89.1(6) . . ?
O3 W1 O4 156.5(8) . . ?
O1 W1 O5 101.8(8) . . ?
O2 W1 O5 155.7(8) . . ?
O3 W1 O5 88.8(6) . . ?
O4 W1 O5 84.5(7) . . ?
O1 W1 O6 160.3(7) . . ?
O2 W1 O6 91.5(8) . . ?
O3 W1 O6 63.4(7) . . ?
O4 W1 O6 93.4(7) . . ?
O5 W1 O6 65.7(7) . . ?
O1 W1 O7 156.9(7) . . ?
O2 W1 O7 62.7(7) . . ?
O3 W1 O7 94.5(7) . . ?
O4 W1 O7 63.6(6) . . ?
O5 W1 O7 93.7(8) . . ?
O6 W1 O7 42.8(6) . . ?
O1 W1 K1 88.5(5) . . ?
O2 W1 K1 46.9(4) . . ?
O3 W1 K1 47.3(4) . . ?
O4 W1 K1 135.8(5) . . ?
O5 W1 K1 136.1(4) . . ?
O6 W1 K1 91.0(4) . . ?
O7 W1 K1 92.3(4) . . ?
O8 W2 O9 103.1(8) . . ?
O8 W2 O10 105.2(8) . . ?
O9 W2 O10 94.5(6) . . ?
O8 W2 O11 100.8(8) . . ?
O9 W2 O11 88.0(7) . . ?
O10 W2 O11 152.5(8) . . ?
O8 W2 O3 98.6(8) . . ?
O9 W2 O3 157.9(8) . . ?
O10 W2 O3 83.9(7) . . ?
O11 W2 O3 83.7(6) . . ?
O8 W2 O12 162.9(7) . . ?
O9 W2 O12 66.7(7) . . ?
O10 W2 O12 63.7(7) . . ?
O11 W2 O12 92.7(7) . . ?
O3 W2 O12 93.2(7) . . ?
O8 W2 O6 154.7(7) . . ?
O9 W2 O6 95.7(8) . . ?
O10 W2 O6 89.9(8) . . ?
O11 W2 O6 62.7(7) . . ?
O3 W2 O6 62.4(6) . . ?
O12 W2 O6 42.3(6) . . ?
O8 W2 K1 86.7(5) . . ?
O9 W2 K1 137.3(5) . . ?
O10 W2 K1 43.2(4) . . ?
O11 W2 K1 131.5(4) . . ?
O3 W2 K1 47.9(4) . . ?
O12 W2 K1 92.2(5) . . ?
O6 W2 K1 91.0(4) . . ?
O13 W3 O5 100.0(8) . . ?
O13 W3 O5 100.0(8) . 10_556 ?
O5 W3 O5 85.8(9) . 10_556 ?
O13 W3 O11 103.7(8) . . ?
O5 W3 O11 88.7(6) . . ?
O5 W3 O11 156.2(9) 10_556 . ?
O13 W3 O11 103.7(8) . 10_556 ?
O5 W3 O11 156.2(9) . 10_556 ?
O5 W3 O11 88.7(6) 10_556 10_556 ?
O11 W3 O11 87.0(10) . 10_556 ?
O13 W3 O6 158.4(4) . . ?
O5 W3 O6 65.4(7) . . ?
O5 W3 O6 94.9(8) 10_556 . ?
O11 W3 O6 62.0(7) . . ?
O11 W3 O6 92.1(8) 10_556 . ?
O13 W3 O6 158.4(4) . 10_556 ?
O5 W3 O6 94.9(8) . 10_556 ?
O5 W3 O6 65.4(7) 10_556 10_556 ?
O11 W3 O6 92.1(8) . 10_556 ?
O11 W3 O6 62.0(7) 10_556 10_556 ?
O6 W3 O6 43.2(8) . 10_556 ?
O14 W4 O4 100.8(8) . 10_556 ?
O14 W4 O4 100.8(8) . . ?
O4 W4 O4 86.1(10) 10_556 . ?
O14 W4 O15 102.1(8) . . ?
O4 W4 O15 157.1(9) 10_556 . ?
O4 W4 O15 88.3(6) . . ?
O14 W4 O15 102.1(8) . 10_556 ?
O4 W4 O15 88.3(6) 10_556 10_556 ?
O4 W4 O15 157.1(9) . 10_556 ?
O15 W4 O15 88.2(11) . 10_556 ?
O14 W4 O7 158.7(5) . . ?
O4 W4 O7 94.5(8) 10_556 . ?
O4 W4 O7 65.3(7) . . ?
O15 W4 O7 63.1(7) . . ?
O15 W4 O7 93.1(8) 10_556 . ?
O14 W4 O7 158.7(5) . 10_556 ?
O4 W4 O7 65.3(7) 10_556 10_556 ?
O4 W4 O7 94.5(8) . 10_556 ?
O15 W4 O7 93.1(8) . 10_556 ?
O15 W4 O7 63.1(7) 10_556 10_556 ?
O7 W4 O7 42.7(9) . 10_556 ?
O16 W5 O17 101.1(8) . . ?
O16 W5 O18 101.0(8) . . ?
O17 W5 O18 95.1(7) . . ?
O16 W5 O15 101.9(8) . . ?
O17 W5 O15 88.2(7) . . ?
O18 W5 O15 155.7(8) . . ?
O16 W5 O2 99.8(8) . . ?
O17 W5 O2 158.9(8) . . ?
O18 W5 O2 83.8(8) . . ?
O15 W5 O2 84.6(6) . . ?
O16 W5 O19 161.0(7) . . ?
O17 W5 O19 70.0(8) . . ?
O18 W5 O19 64.3(7) . . ?
O15 W5 O19 94.6(8) . . ?
O2 W5 O19 90.8(8) . . ?
O16 W5 O7 155.3(7) . . ?
O17 W5 O7 97.1(8) . . ?
O18 W5 O7 93.8(7) . . ?
O15 W5 O7 61.9(6) . . ?
O2 W5 O7 62.0(7) . . ?
O19 W5 O7 43.2(7) . . ?
O16 W5 K1 85.5(5) . . ?
O17 W5 K1 137.9(5) . . ?
O18 W5 K1 43.2(4) . . ?
O15 W5 K1 131.5(5) . . ?
O2 W5 K1 47.1(4) . . ?
O19 W5 K1 90.4(5) . . ?
O7 W5 K1 92.1(4) . . ?
O20 W6 O22 101.7(8) . . ?
O20 W6 O21 101.6(8) . . ?
O22 W6 O21 97.1(7) . . ?
O20 W6 O10 100.5(8) . . ?
O22 W6 O10 87.8(6) . . ?
O21 W6 O10 155.9(8) . . ?
O20 W6 O18 99.3(8) . . ?
O22 W6 O18 157.0(8) . . ?
O21 W6 O18 87.7(6) . . ?
O10 W6 O18 79.3(7) . . ?
O20 W6 O19 158.4(8) . . ?
O22 W6 O19 98.4(8) . . ?
O21 W6 O19 67.7(7) . . ?
O10 W6 O19 88.2(8) . . ?
O18 W6 O19 62.7(6) . . ?
O20 W6 O12 157.3(7) . . ?
O22 W6 O12 65.6(7) . . ?
O21 W6 O12 98.7(7) . . ?
O10 W6 O12 61.8(6) . . ?
O18 W6 O12 91.4(7) . . ?
O19 W6 O12 42.6(6) . . ?
O20 W6 K1 83.6(5) . . ?
O22 W6 K1 130.1(5) . . ?
O21 W6 K1 130.8(5) . . ?
O10 W6 K1 43.1(4) . . ?
O18 W6 K1 43.6(4) . . ?
O19 W6 K1 89.7(4) . . ?
O12 W6 K1 90.7(4) . . ?
O23 Fe1 O22 100.3(8) . . ?
O23 Fe1 O22 100.2(8) . 10_556 ?
O22 Fe1 O22 92.6(10) . 10_556 ?
O23 Fe1 O9 101.4(8) . 10_556 ?
O22 Fe1 O9 158.1(8) . 10_556 ?
O22 Fe1 O9 86.6(6) 10_556 10_556 ?
O23 Fe1 O9 101.4(8) . . ?
O22 Fe1 O9 86.6(6) . . ?
O22 Fe1 O9 158.1(8) 10_556 . ?
O9 Fe1 O9 86.1(9) 10_556 . ?
O23 Fe2 O21 99.1(8) 11_556 10_556 ?
O23 Fe2 O21 99.1(8) 11_556 . ?
O21 Fe2 O21 91.8(10) 10_556 . ?
O23 Fe2 O17 100.2(8) 11_556 10_556 ?
O21 Fe2 O17 87.5(6) 10_556 10_556 ?
O21 Fe2 O17 160.6(8) . 10_556 ?
O23 Fe2 O17 100.2(8) 11_556 . ?
O21 Fe2 O17 160.6(8) 10_556 . ?
O21 Fe2 O17 87.5(6) . . ?
O17 Fe2 O17 86.9(9) 10_556 . ?
O12 P1 O12 69.9(14) 10_556 . ?
O12 P1 O19 110.7(10) 10_556 . ?
O12 P1 O19 69.9(10) . . ?
O12 P1 O19 69.9(10) 10_556 10_556 ?
O12 P1 O19 110.7(10) . 10_556 ?
O19 P1 O19 75.1(14) . 10_556 ?
O12 P1 O6 69.5(9) 10_556 10_556 ?
O12 P1 O6 109.1(10) . 10_556 ?
O19 P1 O6 178.6(10) . 10_556 ?
O19 P1 O6 106.2(10) 10_556 10_556 ?
O12 P1 O6 109.1(10) 10_556 . ?
O12 P1 O6 69.5(9) . . ?
O19 P1 O6 106.2(10) . . ?
O19 P1 O6 178.6(10) 10_556 . ?
O6 P1 O6 72.5(14) 10_556 . ?
O12 P1 O7 110.8(10) 10_556 10_556 ?
O12 P1 O7 178.9(10) . 10_556 ?
O19 P1 O7 110.4(11) . 10_556 ?
O19 P1 O7 70.3(10) 10_556 10_556 ?
O6 P1 O7 70.6(10) 10_556 10_556 ?
O6 P1 O7 109.5(10) . 10_556 ?
O12 P1 O7 178.9(10) 10_556 . ?
O12 P1 O7 110.8(10) . . ?
O19 P1 O7 70.3(10) . . ?
O19 P1 O7 110.4(11) 10_556 . ?
O6 P1 O7 109.5(10) 10_556 . ?
O6 P1 O7 70.6(10) . . ?
O7 P1 O7 68.5(13) 10_556 . ?
W1 O2 W5 141.2(10) . . ?
W1 O2 K1 104.4(5) . . ?
W5 O2 K1 102.1(5) . . ?
W1 O3 W2 139.6(10) . . ?
W1 O3 K1 103.7(5) . . ?
W2 O3 K1 100.8(5) . . ?
W4 O4 W1 137.9(9) . . ?
W3 O5 W1 136.9(10) . . ?
P1 O6 O12 54.9(8) . . ?
P1 O6 O7 55.1(9) . . ?
O12 O6 O7 91.7(12) . . ?
P1 O6 W2 123.3(10) . . ?
O12 O6 W2 68.4(8) . . ?
O7 O6 W2 133.7(11) . . ?
P1 O6 W1 124.1(10) . . ?
O12 O6 W1 133.4(11) . . ?
O7 O6 W1 69.0(9) . . ?
W2 O6 W1 94.3(6) . . ?
P1 O6 W3 122.1(10) . . ?
O12 O6 W3 131.0(11) . . ?
O7 O6 W3 128.6(11) . . ?
W2 O6 W3 93.1(7) . . ?
W1 O6 W3 91.2(6) . . ?
P1 O7 O7 55.8(6) . 10_556 ?
P1 O7 O19 54.4(8) . . ?
O7 O7 O19 92.0(8) 10_556 . ?
P1 O7 O6 54.3(8) . . ?
O7 O7 O6 91.1(8) 10_556 . ?
O19 O7 O6 87.2(11) . . ?
P1 O7 W4 124.4(10) . . ?
O7 O7 W4 68.7(5) 10_556 . ?
O19 O7 W4 134.6(12) . . ?
O6 O7 W4 131.8(11) . . ?
P1 O7 W5 121.6(10) . . ?
O7 O7 W5 130.7(5) 10_556 . ?
O19 O7 W5 67.2(9) . . ?
O6 O7 W5 129.3(10) . . ?
W4 O7 W5 94.2(6) . . ?
P1 O7 W1 122.5(10) . . ?
O7 O7 W1 131.4(4) 10_556 . ?
O19 O7 W1 128.1(10) . . ?
O6 O7 W1 68.2(8) . . ?
W4 O7 W1 92.5(6) . . ?
W5 O7 W1 93.6(7) . . ?
W2 O9 Fe1 136.5(9) . . ?
W2 O10 W6 137.6(9) . . ?
W2 O10 K1 108.9(6) . . ?
W6 O10 K1 106.9(5) . . ?
W3 O11 W2 142.0(10) . . ?
P1 O12 O6 55.6(8) . . ?
P1 O12 O12 55.0(7) . 10_556 ?
O6 O12 O12 91.2(8) . 10_556 ?
P1 O12 O19 55.3(8) . . ?
O6 O12 O19 89.2(12) . . ?
O12 O12 O19 92.0(8) 10_556 . ?
P1 O12 W2 124.9(9) . . ?
O6 O12 W2 69.3(8) . . ?
O12 O12 W2 131.2(4) 10_556 . ?
O19 O12 W2 130.1(10) . . ?
P1 O12 W6 122.3(10) . . ?
O6 O12 W6 131.6(11) . . ?
O12 O12 W6 129.3(4) 10_556 . ?
O19 O12 W6 67.1(9) . . ?
W2 O12 W6 93.7(6) . . ?
W4 O15 W5 140.6(10) . . ?
W5 O17 Fe2 133.3(10) . . ?
W5 O18 W6 135.0(8) . . ?
W5 O18 K1 109.0(6) . . ?
W6 O18 K1 105.6(6) . . ?
P1 O19 O12 54.8(8) . . ?
P1 O19 O7 55.3(9) . . ?
O12 O19 O7 91.8(12) . . ?
P1 O19 W6 124.9(11) . . ?
O12 O19 W6 70.2(9) . . ?
O7 O19 W6 136.7(11) . . ?
P1 O19 W5 124.9(11) . . ?
O12 O19 W5 135.1(11) . . ?
O7 O19 W5 69.6(9) . . ?
W6 O19 W5 95.5(6) . . ?
W6 O21 Fe2 136.1(11) . . ?
W6 O22 Fe1 138.2(10) . . ?
Fe1 O23 Fe2 179.6(15) . 3 ?
O10 K1 O10 101.7(9) 10 . ?
O10 K1 O18 127.8(5) 10 . ?
O10 K1 O18 56.1(5) . . ?
O10 K1 O18 56.1(5) 10 10 ?
O10 K1 O18 127.8(5) . 10 ?
O18 K1 O18 98.0(9) . 10 ?
O10 K1 O2 80.3(7) 10 10 ?
O10 K1 O2 177.2(5) . 10 ?
O18 K1 O2 124.1(5) . 10 ?
O18 K1 O2 54.9(5) 10 10 ?
O10 K1 O2 177.2(5) 10 . ?
O10 K1 O2 80.3(7) . . ?
O18 K1 O2 54.9(5) . . ?
O18 K1 O2 124.1(5) 10 . ?
O2 K1 O2 97.5(9) 10 . ?
O10 K1 O3 55.1(5) 10 10 ?
O10 K1 O3 125.3(5) . 10 ?
O18 K1 O3 177.0(5) . 10 ?
O18 K1 O3 83.1(6) 10 10 ?
O2 K1 O3 54.3(5) 10 10 ?
O2 K1 O3 122.1(5) . 10 ?
O10 K1 O3 125.3(5) 10 . ?
O10 K1 O3 55.1(5) . . ?
O18 K1 O3 83.1(6) . . ?
O18 K1 O3 177.0(5) 10 . ?
O2 K1 O3 122.1(5) 10 . ?
O2 K1 O3 54.3(5) . . ?
O3 K1 O3 95.7(8) 10 . ?
O10 K1 W1 74.4(4) 10 10 ?
O10 K1 W1 149.9(3) . 10 ?
O18 K1 W1 148.6(3) . 10 ?
O18 K1 W1 75.5(4) 10 10 ?
O2 K1 W1 28.7(3) 10 10 ?
O2 K1 W1 102.9(4) . 10 ?
O3 K1 W1 29.0(3) 10 10 ?
O3 K1 W1 102.0(4) . 10 ?
O10 K1 W1 149.9(3) 10 . ?
O10 K1 W1 74.4(4) . . ?
O18 K1 W1 75.5(4) . . ?
O18 K1 W1 148.6(3) 10 . ?
O2 K1 W1 102.9(4) 10 . ?
O2 K1 W1 28.7(3) . . ?
O3 K1 W1 102.0(4) 10 . ?
O3 K1 W1 29.0(3) . . ?
W1 K1 W1 93.94(11) 10 . ?
O10 K1 W2 27.9(3) 10 10 ?
O10 K1 W2 105.2(4) . 10 ?
O18 K1 W2 151.7(4) . 10 ?
O18 K1 W2 76.4(4) 10 10 ?
O2 K1 W2 75.7(4) 10 10 ?
O2 K1 W2 149.8(3) . 10 ?
O3 K1 W2 31.3(3) 10 10 ?
O3 K1 W2 104.0(4) . 10 ?
W1 K1 W2 57.68(4) 10 10 ?
W1 K1 W2 123.06(13) . 10 ?
O10 K1 W2 105.2(4) 10 . ?
O10 K1 W2 27.9(3) . . ?
O18 K1 W2 76.4(4) . . ?
O18 K1 W2 151.7(4) 10 . ?
O2 K1 W2 149.8(3) 10 . ?
O2 K1 W2 75.7(4) . . ?
O3 K1 W2 103.9(4) 10 . ?
O3 K1 W2 31.3(3) . . ?
W1 K1 W2 123.06(13) 10 . ?
W1 K1 W2 57.68(4) . . ?
W2 K1 W2 95.27(10) 10 . ?

loop_
_geom_bond_atom_site_label_1
_geom_bond_atom_site_label_2
_geom_bond_distance
_geom_bond_site_symmetry_2
_geom_bond_publ_flag
W1 O1 1.704(12) . ?
W1 O2 1.855(13) . ?
W1 O3 1.863(14) . ?
W1 O4 1.925(15) . ?
W1 O5 1.929(14) . ?
W1 O6 2.470(18) . ?
W1 O7 2.48(2) . ?
W1 K1 3.739(3) . ?
W2 O8 1.705(12) . ?
W2 O9 1.796(13) . ?
W2 O10 1.855(13) . ?
W2 O11 1.916(13) . ?
W2 O3 1.984(13) . ?
W2 O12 2.440(17) . ?
W2 O6 2.456(19) . ?
W2 K1 3.748(3) . ?
W3 O13 1.765(19) . ?
W3 O5 1.889(14) . ?
W3 O5 1.889(14) 10_556 ?
W3 O11 1.891(12) . ?
W3 O11 1.891(12) 10_556 ?
W3 O6 2.50(2) . ?
W3 O6 2.50(2) 10_556 ?
W4 O14 1.714(19) . ?
W4 O4 1.880(15) 10_556 ?
W4 O4 1.880(15) . ?
W4 O15 1.882(15) . ?
W4 O15 1.882(15) 10_556 ?
W4 O7 2.431(17) . ?
W4 O7 2.431(17) 10_556 ?
W5 O16 1.694(12) . ?
W5 O17 1.784(14) . ?
W5 O18 1.856(15) . ?
W5 O15 1.925(16) . ?
W5 O2 1.968(12) . ?
W5 O19 2.424(18) . ?
W5 O7 2.463(19) . ?
W5 K1 3.759(3) . ?
W6 O20 1.711(12) . ?
W6 O22 1.824(14) . ?
W6 O21 1.831(14) . ?
W6 O10 1.983(14) . ?
W6 O18 2.017(14) . ?
W6 O19 2.413(19) . ?
W6 O12 2.464(18) . ?
W6 K1 3.797(3) . ?
Fe1 O23 1.759(18) . ?
Fe1 O22 1.938(14) . ?
Fe1 O22 1.938(14) 10_556 ?
Fe1 O9 1.968(15) 10_556 ?
Fe1 O9 1.968(15) . ?
Fe2 O23 1.786(18) 11_556 ?
Fe2 O21 1.961(15) 10_556 ?
Fe2 O21 1.961(15) . ?
Fe2 O17 2.012(14) 10_556 ?
Fe2 O17 2.012(14) . ?
P1 O12 1.544(16) 10_556 ?
P1 O12 1.544(16) . ?
P1 O19 1.55(2) . ?
P1 O19 1.55(2) 10_556 ?
P1 O6 1.557(19) 10_556 ?
P1 O6 1.557(19) . ?
P1 O7 1.572(19) 10_556 ?
P1 O7 1.572(19) . ?
O2 K1 2.817(14) . ?
O3 K1 2.830(13) . ?
O6 O12 1.77(3) . ?
O6 O7 1.81(3) . ?
O7 O7 1.77(4) 10_556 ?
O7 O19 1.80(3) . ?
O10 K1 2.712(12) . ?
O12 O12 1.77(3) 10_556 ?
O12 O19 1.77(3) . ?
O18 K1 2.720(13) . ?
O23 Fe2 1.786(18) 3 ?
K1 O10 2.712(12) 10 ?
K1 O18 2.720(13) 10 ?
K1 O2 2.817(14) 10 ?
K1 O3 2.830(13) 10 ?
K1 W1 3.739(3) 10 ?
K1 W2 3.748(3) 10 ?

loop_
_platon_squeeze_void_nr
_platon_squeeze_void_average_x
_platon_squeeze_void_average_y
_platon_squeeze_void_average_z
_platon_squeeze_void_volume
_platon_squeeze_void_count_electrons
1 0.000 0.000 -0.006 843.0 686.4
2 0.000 0.500 0.120 333.2 415.1
3 0.500 0.500 0.446 843.1 686.4
4 0.500 0.000 0.112 333.2 415.1
